data_4080122
loop_
_publ_author_name
'Murugesapandian, Balasubramanian'
'Kuzdrowska, Magdalena'
'Gamer, Michael T.'
'Hartenstein, Larissa'
'Roesky, Peter W.'

_publ_section_title
;
 (Iminophosphoranyl)(thiophosphoranyl)methanide
 {CH(PPh2NSiMe3)(Ph2PS)}&#x2212;as a Ligand in Rare-Earth-Element
 Chemistry
;
_journal_issue 5
_journal_name_full Organometallics
_journal_page_first 1500
_journal_page_last 1506
_journal_paper_doi 10.1021/om400001e
_journal_volume 32
_journal_year 2013
_chemical_formula_moiety 'C32 H38 Cl2 Dy N O P2 S Si'
_chemical_formula_sum 'C32 H38 Cl2 Dy N O P2 S Si'
_chemical_formula_weight 808.12
_chemical_name_systematic
; 
 ? 
;
_space_group_IT_number 14
_space_group_name_Hall '-P 2ybc'
_symmetry_cell_setting monoclinic
_symmetry_Int_Tables_number 14
_symmetry_space_group_name_Hall '-P 2ybc'
_symmetry_space_group_name_H-M 'P 1 21/c 1'
_atom_sites_solution_hydrogens geom
_atom_sites_solution_primary direct
_atom_sites_solution_secondary difmap
_audit_creation_method SHELXL-97
_cell_angle_alpha 90.00
_cell_angle_beta 111.6129(18)
_cell_angle_gamma 90.00
_cell_formula_units_Z 4
_cell_length_a 9.77838(24)
_cell_length_b 33.7778(11)
_cell_length_c 11.5709(3)
_cell_measurement_reflns_used 28701
_cell_measurement_temperature 200(2)
_cell_measurement_theta_max 29.61
_cell_measurement_theta_min 1.89
_cell_volume 3553.08(18)
_computing_cell_refinement 'STOE X-AREA, PLATON (A.L.Spek, 2005)'
_computing_data_collection 'STOE X-AREA'
_computing_data_reduction 'STOE X-RED, PLATON (A.L.Spek, 2005)'
_computing_molecular_graphics
;
O. V. Dolomanov, L. J. Bourhis, R. J. Gildea, J. A. K. Howard and H. Puschmann,
OLEX2: a complete structure solution, refinement and analysis program.
J. Appl. Cryst. (2009). 42, 339-341.
;
_computing_publication_material
;
O. V. Dolomanov, L. J. Bourhis, R. J. Gildea, J. A. K. Howard and H. Puschmann,
OLEX2: a complete structure solution, refinement and analysis program.
J. Appl. Cryst. (2009). 42, 339-341.
;
_computing_structure_refinement 'SHELXL-97 (Sheldrick, 1997)'
_computing_structure_solution 'SHELXS-97 (Sheldrick, 1997)'
_diffrn_ambient_temperature 200(2)
_diffrn_measured_fraction_theta_full 0.996
_diffrn_measured_fraction_theta_max 0.996
_diffrn_radiation_monochromator graphite
_diffrn_radiation_source 'fine-focus sealed tube'
_diffrn_radiation_type MoK\a
_diffrn_radiation_wavelength 0.71073
_diffrn_reflns_av_R_equivalents 0.0425
_diffrn_reflns_av_sigmaI/netI 0.0302
_diffrn_reflns_limit_h_max 11
_diffrn_reflns_limit_h_min -11
_diffrn_reflns_limit_k_max 40
_diffrn_reflns_limit_k_min -38
_diffrn_reflns_limit_l_max 14
_diffrn_reflns_limit_l_min -13
_diffrn_reflns_number 20068
_diffrn_reflns_theta_full 25.54
_diffrn_reflns_theta_max 25.54
_diffrn_reflns_theta_min 1.99
_exptl_absorpt_coefficient_mu 2.461
_exptl_absorpt_correction_T_max 0.9649
_exptl_absorpt_correction_T_min 0.7925
_exptl_absorpt_correction_type integration
_exptl_absorpt_process_details 'STOE X-RED & X-SHAPE'
_exptl_crystal_colour colourless
_exptl_crystal_density_diffrn 1.511
_exptl_crystal_density_method 'not measured'
_exptl_crystal_description fragment
_exptl_crystal_F_000 1620
_exptl_crystal_size_max 0.475
_exptl_crystal_size_mid 0.305
_exptl_crystal_size_min 0.101
_refine_diff_density_max 0.776
_refine_diff_density_min -1.314
_refine_diff_density_rms 0.079
_refine_ls_extinction_method none
_refine_ls_goodness_of_fit_ref 1.042
_refine_ls_hydrogen_treatment constr
_refine_ls_matrix_type full
_refine_ls_number_parameters 382
_refine_ls_number_reflns 6610
_refine_ls_number_restraints 12
_refine_ls_restrained_S_all 1.045
_refine_ls_R_factor_all 0.0346
_refine_ls_R_factor_gt 0.0291
_refine_ls_shift/su_max 0.002
_refine_ls_shift/su_mean 0.000
_refine_ls_structure_factor_coef Fsqd
_refine_ls_weighting_details 'calc w=1/[\s^2^(Fo^2^)+(0.0428P)^2^+0.9182P] where P=(Fo^2^+2Fc^2^)/3'
_refine_ls_weighting_scheme calc
_refine_ls_wR_factor_gt 0.0688
_refine_ls_wR_factor_ref 0.0709
_reflns_number_gt 5892
_reflns_number_total 6610
_reflns_threshold_expression >2sigma(I)
_cod_data_source_file om400001e_si_001.cif
_cod_data_source_block 2a
_cod_original_cell_volume 3553.07(17)
_cod_original_sg_symbol_H-M 'P 21/c'
_cod_database_code 4080122

loop_
_symmetry_equiv_pos_as_xyz
'x, y, z'
'-x, y+1/2, -z+1/2'
'-x, -y, -z'
'x, -y-1/2, z-1/2'

loop_
_atom_site_label
_atom_site_type_symbol
_atom_site_fract_x
_atom_site_fract_y
_atom_site_fract_z
_atom_site_U_iso_or_equiv
_atom_site_adp_type
_atom_site_occupancy
_atom_site_symmetry_multiplicity
_atom_site_calc_flag
_atom_site_refinement_flags
_atom_site_disorder_assembly
_atom_site_disorder_group
Dy Dy 0.719476(13) 0.160495(4) 0.852723(12) 0.03462(6) Uani 1 1 d . . .
Cl2 Cl 0.80279(13) 0.16987(3) 1.08692(9) 0.0678(3) Uani 1 1 d . . .
Cl1 Cl 0.95924(9) 0.15057(3) 0.81510(10) 0.0635(2) Uani 1 1 d . . .
S S 0.54894(8) 0.16358(2) 0.59347(7) 0.04287(18) Uani 1 1 d . . .
P2 P 0.48345(7) 0.10035(2) 0.85104(6) 0.03045(15) Uani 1 1 d . . .
P1 P 0.37981(8) 0.16646(2) 0.65208(7) 0.03330(16) Uani 1 1 d . . .
Si Si 0.75547(8) 0.05189(2) 0.87991(8) 0.03919(18) Uani 1 1 d . . .
O O 0.7141(3) 0.23005(7) 0.8445(2) 0.0547(6) Uani 1 1 d . B .
N N 0.6507(2) 0.09475(7) 0.8623(2) 0.0330(5) Uani 1 1 d . . .
C2 C 0.3163(3) 0.21704(9) 0.6534(3) 0.0401(6) Uani 1 1 d . . .
C11 C -0.0264(4) 0.10534(13) 0.3739(3) 0.0615(10) Uani 1 1 d . . .
H11 H -0.1106 0.0926 0.3164 0.074 Uiso 1 1 calc R . .
C12 C 0.0804(4) 0.11976(13) 0.3343(3) 0.0595(10) Uani 1 1 d . . .
H12 H 0.0685 0.1174 0.2493 0.071 Uiso 1 1 calc R . .
C10 C -0.0127(3) 0.10915(12) 0.4953(3) 0.0531(8) Uani 1 1 d . . .
H10 H -0.0876 0.0994 0.5217 0.064 Uiso 1 1 calc R . .
C8 C 0.2204(3) 0.14147(9) 0.5412(3) 0.0356(6) Uani 1 1 d . . .
C9 C 0.1110(3) 0.12738(10) 0.5801(3) 0.0418(7) Uani 1 1 d . . .
H9 H 0.1208 0.1302 0.6644 0.050 Uiso 1 1 calc R . .
C13 C 0.2054(3) 0.13770(11) 0.4178(3) 0.0467(7) Uani 1 1 d . . .
H13 H 0.2799 0.1473 0.3908 0.056 Uiso 1 1 calc R . .
C32 C 0.6649(5) 0.25840(12) 0.9152(5) 0.0695(11) Uani 1 1 d . . .
H32C H 0.7029 0.2517 1.0048 0.083 Uiso 0.40 1 calc PR A 2
H32D H 0.5562 0.2599 0.8843 0.083 Uiso 0.40 1 calc PR A 2
H32A H 0.6545 0.2455 0.9883 0.083 Uiso 0.60 1 calc PR A 1
H32B H 0.5689 0.2699 0.8630 0.083 Uiso 0.60 1 calc PR A 1
C6 C 0.3022(7) 0.28442(14) 0.5864(5) 0.0952(18) Uani 1 1 d . . .
H6 H 0.3321 0.3047 0.5440 0.114 Uiso 1 1 calc R . .
C1 C 0.4339(3) 0.14944(9) 0.8050(3) 0.0330(6) Uani 1 1 d . . .
H1 H 0.3934 0.1647 0.8593 0.040 Uiso 1 1 calc R . .
C26 C 0.6611(4) 0.00721(11) 0.9085(4) 0.0629(10) Uani 1 1 d . . .
H26A H 0.6297 0.0122 0.9784 0.094 Uiso 1 1 calc R . .
H26B H 0.7291 -0.0153 0.9283 0.094 Uiso 1 1 calc R . .
H26C H 0.5750 0.0012 0.8339 0.094 Uiso 1 1 calc R . .
C27 C 0.9306(3) 0.05896(12) 1.0158(4) 0.0597(10) Uani 1 1 d . . .
H27A H 0.9796 0.0831 1.0039 0.090 Uiso 1 1 calc R . .
H27B H 0.9951 0.0361 1.0230 0.090 Uiso 1 1 calc R . .
H27C H 0.9091 0.0614 1.0918 0.090 Uiso 1 1 calc R . .
C4 C 0.1635(5) 0.26416(12) 0.7058(4) 0.0664(10) Uani 1 1 d . . .
H4 H 0.0971 0.2703 0.7459 0.080 Uiso 1 1 calc R . .
C3 C 0.2190(4) 0.22586(10) 0.7122(4) 0.0524(8) Uani 1 1 d . . .
H3 H 0.1905 0.2059 0.7566 0.063 Uiso 1 1 calc R . .
C7 C 0.3579(6) 0.24650(12) 0.5914(4) 0.0716(12) Uani 1 1 d . . .
H7 H 0.4253 0.2408 0.5518 0.086 Uiso 1 1 calc R . .
C28 C 0.8001(5) 0.04356(14) 0.7389(4) 0.0695(11) Uani 1 1 d . . .
H28A H 0.7089 0.0424 0.6655 0.104 Uiso 1 1 calc R . .
H28B H 0.8537 0.0186 0.7473 0.104 Uiso 1 1 calc R . .
H28C H 0.8613 0.0654 0.7295 0.104 Uiso 1 1 calc R . .
C5 C 0.2039(6) 0.29271(13) 0.6425(5) 0.0782(13) Uani 1 1 d . . .
H5 H 0.1639 0.3186 0.6369 0.094 Uiso 1 1 calc R . .
C20 C 0.3684(3) 0.06305(8) 0.7463(3) 0.0357(6) Uani 1 1 d . . .
C25 C 0.2638(3) 0.04048(10) 0.7725(3) 0.0453(7) Uani 1 1 d . . .
H25 H 0.2477 0.0444 0.8478 0.054 Uiso 1 1 calc R . .
C29 C 0.8068(7) 0.25112(14) 0.7949(5) 0.0925(17) Uani 1 1 d U . .
H29A H 0.7478 0.2630 0.7135 0.111 Uiso 1 1 calc R B .
H29B H 0.8809 0.2332 0.7837 0.111 Uiso 1 1 calc R . .
C19 C 0.3232(3) 0.10564(9) 1.0077(3) 0.0401(6) Uani 1 1 d . . .
H19 H 0.2417 0.1130 0.9356 0.048 Uiso 1 1 calc R . .
C17 C 0.4260(4) 0.09406(12) 1.2274(3) 0.0534(8) Uani 1 1 d . . .
H17 H 0.4155 0.0936 1.3059 0.064 Uiso 1 1 calc R . .
C31B C 0.732(2) 0.2972(5) 0.8913(19) 0.091(5) Uani 0.40 1 d PU B 2
H31A H 0.7475 0.3164 0.9596 0.109 Uiso 0.40 1 calc PR B 2
H31B H 0.6694 0.3094 0.8115 0.109 Uiso 0.40 1 calc PR B 2
C16 C 0.5586(4) 0.08459(13) 1.2186(3) 0.0565(9) Uani 1 1 d . . .
H16 H 0.6392 0.0771 1.2911 0.068 Uiso 1 1 calc R . .
C15 C 0.5760(3) 0.08585(10) 1.1052(3) 0.0440(7) Uani 1 1 d . . .
H15 H 0.6685 0.0796 1.1005 0.053 Uiso 1 1 calc R . .
C21 C 0.3877(3) 0.05720(10) 0.6341(3) 0.0433(7) Uani 1 1 d . . .
H21 H 0.4575 0.0727 0.6149 0.052 Uiso 1 1 calc R . .
C24 C 0.1830(4) 0.01208(11) 0.6872(4) 0.0585(9) Uani 1 1 d . . .
H24 H 0.1126 -0.0035 0.7053 0.070 Uiso 1 1 calc R . .
C14 C 0.4578(3) 0.09623(8) 0.9982(3) 0.0341(6) Uani 1 1 d . . .
C30 C 0.8793(5) 0.28243(15) 0.8868(4) 0.0722(11) Uani 1 1 d . B .
H30C H 0.9299 0.3025 0.8547 0.087 Uiso 0.40 1 calc PR C 2
H30D H 0.9468 0.2718 0.9673 0.087 Uiso 0.40 1 calc PR C 2
H30A H 0.9771 0.2734 0.9440 0.087 Uiso 0.60 1 calc PR C 1
H30B H 0.8925 0.3067 0.8441 0.087 Uiso 0.60 1 calc PR C 1
C23 C 0.2039(4) 0.00643(11) 0.5780(4) 0.0595(10) Uani 1 1 d . . .
H23 H 0.1479 -0.0131 0.5209 0.071 Uiso 1 1 calc R . .
C22 C 0.3056(4) 0.02883(11) 0.5499(3) 0.0555(9) Uani 1 1 d . . .
H22 H 0.3195 0.0249 0.4736 0.067 Uiso 1 1 calc R . .
C18 C 0.3087(4) 0.10425(10) 1.1220(3) 0.0481(8) Uani 1 1 d . . .
H18 H 0.2166 0.1104 1.1278 0.058 Uiso 1 1 calc R . .
C31A C 0.7831(13) 0.2905(4) 0.9562(10) 0.082(3) Uani 0.60 1 d P B 1
H31C H 0.7384 0.3171 0.9359 0.098 Uiso 0.60 1 calc PR B 1
H31D H 0.8392 0.2890 1.0469 0.098 Uiso 0.60 1 calc PR B 1

loop_
_atom_site_aniso_label
_atom_site_aniso_U_11
_atom_site_aniso_U_22
_atom_site_aniso_U_33
_atom_site_aniso_U_23
_atom_site_aniso_U_13
_atom_site_aniso_U_12
Dy 0.02887(8) 0.03486(9) 0.04024(9) -0.00223(5) 0.01287(6) -0.00390(5)
Cl2 0.0950(7) 0.0552(5) 0.0416(5) -0.0072(4) 0.0116(4) -0.0107(5)
Cl1 0.0407(4) 0.0754(6) 0.0839(7) 0.0022(5) 0.0339(4) 0.0033(4)
S 0.0373(4) 0.0563(5) 0.0392(4) -0.0006(3) 0.0191(3) -0.0023(3)
P2 0.0258(3) 0.0315(4) 0.0334(3) -0.0007(3) 0.0102(2) -0.0008(3)
P1 0.0317(3) 0.0363(4) 0.0325(4) 0.0016(3) 0.0125(3) 0.0018(3)
Si 0.0315(3) 0.0348(4) 0.0498(5) -0.0045(3) 0.0133(3) 0.0034(3)
O 0.0735(16) 0.0395(13) 0.0553(15) -0.0025(10) 0.0285(12) -0.0057(11)
N 0.0265(10) 0.0344(12) 0.0381(12) -0.0031(10) 0.0121(9) 0.0007(9)
C2 0.0439(15) 0.0347(15) 0.0390(15) 0.0031(12) 0.0119(12) 0.0041(12)
C11 0.0434(17) 0.082(3) 0.051(2) -0.0141(19) 0.0071(15) -0.0117(17)
C12 0.0496(18) 0.089(3) 0.0376(17) -0.0123(18) 0.0128(14) -0.0068(18)
C10 0.0392(16) 0.065(2) 0.054(2) -0.0015(17) 0.0159(14) -0.0074(15)
C8 0.0313(13) 0.0377(16) 0.0352(14) -0.0004(12) 0.0093(11) 0.0037(11)
C9 0.0368(14) 0.0510(18) 0.0361(15) 0.0028(13) 0.0117(12) 0.0018(13)
C13 0.0406(15) 0.061(2) 0.0394(16) -0.0026(15) 0.0160(13) 0.0008(14)
C32 0.077(3) 0.049(2) 0.098(3) -0.010(2) 0.051(2) 0.0003(19)
C6 0.164(5) 0.043(2) 0.111(4) 0.027(2) 0.089(4) 0.021(3)
C1 0.0314(13) 0.0352(14) 0.0322(14) -0.0001(11) 0.0114(10) 0.0013(11)
C26 0.0481(18) 0.0387(19) 0.098(3) 0.0105(19) 0.0220(19) 0.0057(15)
C27 0.0363(15) 0.057(2) 0.073(2) -0.0070(18) 0.0050(15) 0.0086(15)
C4 0.072(2) 0.048(2) 0.089(3) 0.003(2) 0.042(2) 0.0137(19)
C3 0.0529(18) 0.0441(19) 0.069(2) 0.0084(16) 0.0326(17) 0.0082(15)
C7 0.114(3) 0.047(2) 0.080(3) 0.015(2) 0.065(3) 0.014(2)
C28 0.068(2) 0.077(3) 0.072(3) -0.021(2) 0.036(2) 0.012(2)
C5 0.107(4) 0.044(2) 0.091(3) 0.013(2) 0.046(3) 0.021(2)
C20 0.0284(12) 0.0311(14) 0.0424(15) 0.0005(12) 0.0069(11) 0.0011(11)
C25 0.0381(15) 0.0432(17) 0.0514(18) -0.0014(14) 0.0127(13) -0.0040(13)
C29 0.155(5) 0.053(2) 0.110(4) -0.009(3) 0.097(4) -0.023(3)
C19 0.0326(13) 0.0404(16) 0.0486(17) 0.0036(13) 0.0166(12) 0.0032(12)
C17 0.060(2) 0.065(2) 0.0442(18) -0.0009(16) 0.0287(15) -0.0030(17)
C31B 0.125(14) 0.051(7) 0.130(13) -0.041(9) 0.087(11) -0.028(8)
C16 0.0472(17) 0.082(3) 0.0392(17) 0.0090(17) 0.0146(14) 0.0021(17)
C15 0.0330(13) 0.058(2) 0.0413(16) 0.0019(14) 0.0142(12) 0.0034(13)
C21 0.0403(15) 0.0432(17) 0.0441(16) -0.0056(13) 0.0131(13) -0.0021(13)
C24 0.0429(17) 0.045(2) 0.080(3) -0.0084(18) 0.0144(16) -0.0147(15)
C14 0.0338(13) 0.0337(14) 0.0370(14) 0.0010(11) 0.0156(11) -0.0016(11)
C30 0.068(2) 0.077(3) 0.072(3) 0.000(2) 0.026(2) -0.019(2)
C23 0.0514(18) 0.046(2) 0.066(2) -0.0157(17) 0.0038(17) -0.0088(15)
C22 0.0526(19) 0.054(2) 0.0494(19) -0.0140(16) 0.0068(15) -0.0013(16)
C18 0.0481(17) 0.0437(18) 0.066(2) -0.0013(15) 0.0373(16) 0.0014(14)
C31A 0.083(7) 0.085(8) 0.090(7) -0.037(7) 0.047(6) -0.028(5)

loop_
_atom_type_symbol
_atom_type_description
_atom_type_scat_dispersion_real
_atom_type_scat_dispersion_imag
_atom_type_scat_source
C C 0.0033 0.0016 'International Tables Vol C Tables 4.2.6.8 and 6.1.1.4'
H H 0.0000 0.0000 'International Tables Vol C Tables 4.2.6.8 and 6.1.1.4'
Cl Cl 0.1484 0.1585 'International Tables Vol C Tables 4.2.6.8 and 6.1.1.4'
Dy Dy -0.1892 4.4098 'International Tables Vol C Tables 4.2.6.8 and 6.1.1.4'
N N 0.0061 0.0033 'International Tables Vol C Tables 4.2.6.8 and 6.1.1.4'
O O 0.0106 0.0060 'International Tables Vol C Tables 4.2.6.8 and 6.1.1.4'
P P 0.1023 0.0942 'International Tables Vol C Tables 4.2.6.8 and 6.1.1.4'
S S 0.1246 0.1234 'International Tables Vol C Tables 4.2.6.8 and 6.1.1.4'
Si Si 0.0817 0.0704 'International Tables Vol C Tables 4.2.6.8 and 6.1.1.4'

loop_
_geom_angle_atom_site_label_1
_geom_angle_atom_site_label_2
_geom_angle_atom_site_label_3
_geom_angle
N Dy O 161.78(8)
N Dy Cl2 93.03(6)
O Dy Cl2 84.97(6)
N Dy Cl1 100.44(6)
O Dy Cl1 97.61(6)
Cl2 Dy Cl1 104.08(4)
N Dy C1 65.08(8)
O Dy C1 97.20(9)
Cl2 Dy C1 97.93(7)
Cl1 Dy C1 154.39(7)
N Dy S 91.01(6)
O Dy S 85.70(6)
Cl2 Dy S 161.92(3)
Cl1 Dy S 92.48(3)
C1 Dy S 67.95(6)
N Dy P2 30.88(5)
O Dy P2 130.95(6)
Cl2 Dy P2 91.96(3)
Cl1 Dy P2 130.24(3)
C1 Dy P2 34.73(6)
S Dy P2 82.55(2)
N Dy P1 81.84(5)
O Dy P1 84.73(6)
Cl2 Dy P1 126.07(3)
Cl1 Dy P1 129.73(3)
C1 Dy P1 32.06(6)
S Dy P1 37.38(2)
P2 Dy P1 58.247(18)
P1 S Dy 83.20(3)
N P2 C1 107.18(13)
N P2 C14 113.84(13)
C1 P2 C14 103.83(13)
N P2 C20 109.51(13)
C1 P2 C20 114.71(13)
C14 P2 C20 107.83(14)
N P2 Dy 48.35(9)
C1 P2 Dy 59.95(9)
C14 P2 Dy 114.08(9)
C20 P2 Dy 137.80(10)
C1 P1 C2 106.10(14)
C1 P1 C8 114.97(14)
C2 P1 C8 103.58(13)
C1 P1 S 110.26(10)
C2 P1 S 112.02(11)
C8 P1 S 109.73(10)
C1 P1 Dy 54.10(9)
C2 P1 Dy 108.13(10)
C8 P1 Dy 148.24(9)
S P1 Dy 59.42(3)
N Si C28 109.94(17)
N Si C26 112.74(14)
C28 Si C26 109.0(2)
N Si C27 108.07(14)
C28 Si C27 108.64(19)
C26 Si C27 108.38(19)
C29 O C32 106.8(3)
C29 O Dy 120.4(3)
C32 O Dy 130.1(2)
P2 N Si 130.23(15)
P2 N Dy 100.77(11)
Si N Dy 128.99(11)
C7 C2 C3 119.2(3)
C7 C2 P1 120.5(3)
C3 C2 P1 120.2(2)
C10 C11 C12 120.7(3)
C11 C12 C13 120.3(3)
C11 C10 C9 119.8(3)
C13 C8 C9 120.0(3)
C13 C8 P1 120.4(2)
C9 C8 P1 119.5(2)
C8 C9 C10 119.9(3)
C8 C13 C12 119.3(3)
O C32 C31A 105.9(6)
O C32 C31B 102.1(7)
C5 C6 C7 120.1(4)
P1 C1 P2 124.43(17)
P1 C1 Dy 93.84(11)
P2 C1 Dy 85.33(10)
C5 C4 C3 120.3(4)
C2 C3 C4 119.7(3)
C2 C7 C6 120.3(4)
C4 C5 C6 120.3(4)
C21 C20 C25 119.1(3)
C21 C20 P2 117.1(2)
C25 C20 P2 123.8(2)
C24 C25 C20 119.4(3)
O C29 C30 105.9(4)
C18 C19 C14 120.0(3)
C18 C17 C16 119.6(3)
C32 C31B C30 101.3(11)
C17 C16 C15 120.8(3)
C16 C15 C14 120.0(3)
C22 C21 C20 120.6(3)
C23 C24 C25 120.8(3)
C15 C14 C19 119.0(3)
C15 C14 P2 119.8(2)
C19 C14 P2 121.1(2)
C31A C30 C29 106.9(5)
C29 C30 C31B 92.8(7)
C24 C23 C22 120.5(3)
C23 C22 C21 119.5(4)
C17 C18 C19 120.7(3)
C30 C31A C32 105.2(8)

loop_
_geom_bond_atom_site_label_1
_geom_bond_atom_site_label_2
_geom_bond_distance
Dy N 2.335(2)
Dy O 2.351(2)
Dy Cl2 2.5457(9)
Dy Cl1 2.5594(8)
Dy C1 2.666(3)
Dy S 2.8469(8)
Dy P2 3.0694(7)
Dy P1 3.2835(7)
S P1 2.0076(11)
P2 N 1.604(2)
P2 C1 1.754(3)
P2 C14 1.815(3)
P2 C20 1.821(3)
P1 C1 1.747(3)
P1 C2 1.820(3)
P1 C8 1.821(3)
Si N 1.741(2)
Si C28 1.860(4)
Si C26 1.861(4)
Si C27 1.865(3)
O C29 1.429(5)
O C32 1.451(5)
C2 C7 1.374(5)
C2 C3 1.390(4)
C11 C10 1.367(5)
C11 C12 1.376(5)
C12 C13 1.388(5)
C10 C9 1.390(4)
C8 C13 1.387(4)
C8 C9 1.388(4)
C32 C31A 1.526(13)
C32 C31B 1.534(19)
C6 C5 1.373(7)
C6 C7 1.385(6)
C4 C5 1.354(6)
C4 C3 1.394(5)
C20 C21 1.393(4)
C20 C25 1.396(4)
C25 C24 1.394(5)
C29 C30 1.482(7)
C19 C18 1.382(5)
C19 C14 1.397(4)
C17 C18 1.376(5)
C17 C16 1.376(5)
C31B C30 1.54(2)
C16 C15 1.384(5)
C15 C14 1.392(4)
C21 C22 1.391(5)
C24 C23 1.366(6)
C30 C31A 1.470(13)
C23 C22 1.381(6)
